data_7033799
loop_
_publ_author_name
'Sgro, Michael J.'
'Piers, Warren E.'
'Romero, Patricio E.'

_publ_section_title
;
 Synthesis, structural characterization and thermal properties of copper
 and silver silyl complexes.
;
_journal_issue 8
_journal_name_full 'Dalton transactions (Cambridge, England : 2003)'
_journal_page_first 3817
_journal_page_last 3828
_journal_paper_doi 10.1039/c4dt03770g
_journal_volume 44
_journal_year 2015
_chemical_formula_sum 'C22 H60 Ag2 N2 Si8'
_chemical_formula_weight 793.18
_space_group_IT_number 33
_symmetry_cell_setting orthorhombic
_symmetry_space_group_name_Hall 'P -2n -2ac'
_symmetry_space_group_name_H-M 'P c 21 n'
_atom_sites_solution_hydrogens geom
_atom_sites_solution_primary direct
_atom_sites_solution_secondary difmap
_audit_creation_method SHELXL-97
_audit_update_record
;
2014-12-04 deposited with the CCDC.
2015-01-12 downloaded from the CCDC.
;
_cell_angle_alpha 90.00
_cell_angle_beta 90.00
_cell_angle_gamma 90.00
_cell_formula_units_Z 4
_cell_length_a 13.1230(3)
_cell_length_b 13.7360(7)
_cell_length_c 22.3580(4)
_cell_measurement_reflns_used 8007
_cell_measurement_temperature 173(2)
_cell_measurement_theta_max 27.485
_cell_measurement_theta_min 0.998
_cell_volume 4030.2(2)
_computing_cell_refinement 'HKL DENZO (Otwinowski & Minor, 1997)'
_computing_data_collection 'COLLECT (Hooft, 1998)'
_computing_data_reduction 'SCALEPACK (Otwinowski & Minor, 1997)'
_computing_molecular_graphics 'ORTEP-3 (Farrugia, 1997)'
_computing_publication_material 'SHELXL-97 (Sheldrick, 2008)'
_computing_structure_refinement 'SHELXL-97 (Sheldrick, 2008)'
_computing_structure_solution 'SIR92 (Altomare et al., 1991)'
_diffrn_ambient_temperature 173(2)
_diffrn_measured_fraction_theta_full 0.990
_diffrn_measured_fraction_theta_max 0.990
_diffrn_measurement_device_type 'Bruker P4'
_diffrn_measurement_method '\w scans'
_diffrn_radiation_monochromator graphite
_diffrn_radiation_source 'fine-focus sealed tube'
_diffrn_radiation_type MoK\a
_diffrn_radiation_wavelength 0.71073
_diffrn_reflns_av_R_equivalents 0.0405
_diffrn_reflns_av_sigmaI/netI 0.0449
_diffrn_reflns_limit_h_max 16
_diffrn_reflns_limit_h_min -16
_diffrn_reflns_limit_k_max 17
_diffrn_reflns_limit_k_min -17
_diffrn_reflns_limit_l_max 29
_diffrn_reflns_limit_l_min -26
_diffrn_reflns_number 14229
_diffrn_reflns_theta_full 27.51
_diffrn_reflns_theta_max 27.51
_diffrn_reflns_theta_min 2.82
_exptl_absorpt_coefficient_mu 1.224
_exptl_absorpt_correction_T_max 0.9084
_exptl_absorpt_correction_T_min 0.8098
_exptl_absorpt_correction_type multi-scan
_exptl_absorpt_process_details 'SORTAV: (Blessing, 1997)'
_exptl_crystal_colour colourless
_exptl_crystal_density_diffrn 1.307
_exptl_crystal_density_method 'not measured'
_exptl_crystal_description plate
_exptl_crystal_F_000 1648
_exptl_crystal_size_max 0.18
_exptl_crystal_size_mid 0.08
_exptl_crystal_size_min 0.08
_refine_diff_density_max 0.710
_refine_diff_density_min -0.445
_refine_diff_density_rms 0.088
_refine_ls_extinction_method none
_refine_ls_goodness_of_fit_ref 1.160
_refine_ls_hydrogen_treatment constr
_refine_ls_matrix_type full
_refine_ls_number_parameters 314
_refine_ls_number_reflns 8872
_refine_ls_number_restraints 1
_refine_ls_restrained_S_all 1.160
_refine_ls_R_factor_all 0.0681
_refine_ls_R_factor_gt 0.0556
_refine_ls_shift/su_max 0.000
_refine_ls_shift/su_mean 0.000
_refine_ls_structure_factor_coef Fsqd
_refine_ls_weighting_details 'calc w=1/[\s^2^(Fo^2^)+(0.0131P)^2^+13.2399P] where P=(Fo^2^+2Fc^2^)/3'
_refine_ls_weighting_scheme calc
_refine_ls_wR_factor_gt 0.1098
_refine_ls_wR_factor_ref 0.1175
_reflns_number_gt 7751
_reflns_number_total 8872
_reflns_threshold_expression >2sigma(I)
_cod_data_source_file c4dt03770g2.cif
_cod_data_source_block compound12
_cod_depositor_comments
;
The following automatic conversions were performed:

'_symmetry_cell_setting' value 'Orthorhombic' changed to
'orthorhombic' according to
/usr/data/users/saulius/crontab/automatic-downloads/rss-feeds/RSC/lib/dictionaries/cif_core.dic
dictionary named 'cif_core.dic' version 2.4.2 from 2011-04-26.

Automatic conversion script
Id: cif_fix_values 3008 2015-01-20 13:52:24Z robertas 

 Adding full bibliography for 7033789--7033802.cif.
;
_cod_original_sg_symbol_H-M Pc2(1)n
_cod_database_code 7033799

loop_
_symmetry_equiv_pos_as_xyz
'x, y, z'
'-x, y+1/2, -z'
'-x+1/2, y, z+1/2'
'x+1/2, y+1/2, -z+1/2'

loop_
_atom_site_label
_atom_site_type_symbol
_atom_site_fract_x
_atom_site_fract_y
_atom_site_fract_z
_atom_site_U_iso_or_equiv
_atom_site_adp_type
_atom_site_occupancy
_atom_site_symmetry_multiplicity
_atom_site_calc_flag
_atom_site_refinement_flags
Ag1 Ag 0.31723(4) 0.23161(4) 0.40514(3) 0.05432(15) Uani 1 1 d .
Ag2 Ag 0.40660(4) 0.39511(4) 0.36586(2) 0.04787(13) Uani 1 1 d .
Si1 Si 0.23122(13) 0.38603(15) 0.42356(9) 0.0426(4) Uani 1 1 d .
Si2 Si 0.28027(18) 0.48238(18) 0.50465(11) 0.0578(6) Uani 1 1 d .
Si3 Si 0.09111(17) 0.29164(17) 0.45466(10) 0.0518(5) Uani 1 1 d .
Si4 Si 0.16471(17) 0.48519(15) 0.34746(11) 0.0513(5) Uani 1 1 d .
Si5 Si 0.55560(15) 0.43719(14) 0.30820(9) 0.0421(4) Uani 1 1 d .
Si6 Si 0.51768(17) 0.42057(18) 0.20725(10) 0.0579(6) Uani 1 1 d .
Si7 Si 0.62038(18) 0.59283(16) 0.32264(13) 0.0591(6) Uani 1 1 d .
Si8 Si 0.68680(17) 0.32977(17) 0.33051(10) 0.0539(5) Uani 1 1 d .
N1 N 0.3645(5) 0.0825(4) 0.3942(3) 0.0549(16) Uani 1 1 d .
N2 N 0.3839(6) -0.0718(5) 0.4059(3) 0.0635(19) Uani 1 1 d .
C1 C 0.3467(8) 0.0092(6) 0.4293(4) 0.065(2) Uani 1 1 d .
H1 H 0.3127 0.0131 0.4657 0.078 Uiso 1 1 calc R
C2 C 0.4152(6) 0.0474(6) 0.3461(4) 0.061(2) Uani 1 1 d .
H2 H 0.4374 0.0836 0.3135 0.073 Uiso 1 1 calc R
C3 C 0.4279(7) -0.0494(7) 0.3539(4) 0.067(2) Uani 1 1 d .
H3 H 0.4609 -0.0920 0.3280 0.081 Uiso 1 1 calc R
C4 C 0.3757(12) -0.1700(7) 0.4311(6) 0.113(5) Uani 1 1 d .
H4A H 0.3852 -0.1672 0.4736 0.170 Uiso 1 1 calc R
H4B H 0.4270 -0.2111 0.4137 0.170 Uiso 1 1 calc R
H4C H 0.3094 -0.1962 0.4224 0.170 Uiso 1 1 calc R
C5 C 0.4037(8) 0.5462(9) 0.4904(5) 0.093(3) Uani 1 1 d .
H5A H 0.3941 0.5949 0.4602 0.139 Uiso 1 1 calc R
H5B H 0.4536 0.4999 0.4771 0.139 Uiso 1 1 calc R
H5C H 0.4268 0.5765 0.5266 0.139 Uiso 1 1 calc R
C6 C 0.1840(8) 0.5786(7) 0.5199(5) 0.085(3) Uani 1 1 d .
H6A H 0.1181 0.5493 0.5247 0.127 Uiso 1 1 calc R
H6B H 0.1822 0.6235 0.4870 0.127 Uiso 1 1 calc R
H6C H 0.2020 0.6128 0.5558 0.127 Uiso 1 1 calc R
C7 C 0.2962(8) 0.4078(9) 0.5729(4) 0.087(3) Uani 1 1 d .
H7A H 0.3162 0.4489 0.6056 0.131 Uiso 1 1 calc R
H7B H 0.3478 0.3595 0.5662 0.131 Uiso 1 1 calc R
H7C H 0.2329 0.3763 0.5824 0.131 Uiso 1 1 calc R
C8 C 0.0267(7) 0.2394(7) 0.3880(4) 0.070(2) Uani 1 1 d .
H8A H 0.0756 0.2055 0.3639 0.105 Uiso 1 1 calc R
H8B H -0.0036 0.2909 0.3651 0.105 Uiso 1 1 calc R
H8C H -0.0254 0.1949 0.4007 0.105 Uiso 1 1 calc R
C9 C 0.1276(8) 0.1881(8) 0.5030(5) 0.091(4) Uani 1 1 d .
H9A H 0.0684 0.1497 0.5119 0.136 Uiso 1 1 calc R
H9B H 0.1564 0.2123 0.5396 0.136 Uiso 1 1 calc R
H9C H 0.1771 0.1486 0.4827 0.136 Uiso 1 1 calc R
C10 C -0.0030(7) 0.3636(7) 0.4993(4) 0.075(3) Uani 1 1 d .
H10A H -0.0615 0.3240 0.5078 0.113 Uiso 1 1 calc R
H10B H -0.0237 0.4198 0.4769 0.113 Uiso 1 1 calc R
H10C H 0.0279 0.3839 0.5362 0.113 Uiso 1 1 calc R
C11 C 0.0322(7) 0.5257(7) 0.3633(5) 0.078(3) Uani 1 1 d .
H11A H 0.0130 0.5751 0.3351 0.117 Uiso 1 1 calc R
H11B H 0.0286 0.5516 0.4031 0.117 Uiso 1 1 calc R
H11C H -0.0133 0.4712 0.3598 0.117 Uiso 1 1 calc R
C12 C 0.2421(8) 0.5972(6) 0.3386(5) 0.078(3) Uani 1 1 d .
H12A H 0.3109 0.5798 0.3289 0.117 Uiso 1 1 calc R
H12B H 0.2413 0.6334 0.3753 0.117 Uiso 1 1 calc R
H12C H 0.2140 0.6364 0.3071 0.117 Uiso 1 1 calc R
C13 C 0.1622(8) 0.4194(8) 0.2760(4) 0.085(3) Uani 1 1 d .
H13A H 0.1298 0.4590 0.2462 0.128 Uiso 1 1 calc R
H13B H 0.1248 0.3598 0.2808 0.128 Uiso 1 1 calc R
H13C H 0.2306 0.4049 0.2638 0.128 Uiso 1 1 calc R
C14 C 0.6253(8) 0.4451(10) 0.1546(6) 0.115(3) Uani 1 1 d .
H14A H 0.6742 0.3932 0.1572 0.173 Uiso 1 1 calc R
H14B H 0.6574 0.5055 0.1651 0.173 Uiso 1 1 calc R
H14C H 0.5996 0.4491 0.1145 0.173 Uiso 1 1 calc R
C15 C 0.4136(8) 0.5073(8) 0.1869(5) 0.088(3) Uani 1 1 d .
H15A H 0.3953 0.4981 0.1457 0.133 Uiso 1 1 calc R
H15B H 0.4369 0.5729 0.1927 0.133 Uiso 1 1 calc R
H15C H 0.3553 0.4955 0.2118 0.133 Uiso 1 1 calc R
C16 C 0.4708(11) 0.2960(8) 0.1913(5) 0.109(4) Uani 1 1 d .
H16A H 0.4159 0.2806 0.2180 0.163 Uiso 1 1 calc R
H16B H 0.5253 0.2502 0.1968 0.163 Uiso 1 1 calc R
H16C H 0.4470 0.2928 0.1507 0.163 Uiso 1 1 calc R
C17 C 0.5273(8) 0.6895(7) 0.3022(6) 0.092(4) Uani 1 1 d .
H17A H 0.5574 0.7523 0.3089 0.138 Uiso 1 1 calc R
H17B H 0.4673 0.6830 0.3264 0.138 Uiso 1 1 calc R
H17C H 0.5093 0.6831 0.2608 0.138 Uiso 1 1 calc R
C18 C 0.7366(9) 0.6206(9) 0.2789(6) 0.115(3) Uani 1 1 d .
H18A H 0.7212 0.6177 0.2370 0.173 Uiso 1 1 calc R
H18B H 0.7887 0.5739 0.2882 0.173 Uiso 1 1 calc R
H18C H 0.7603 0.6848 0.2889 0.173 Uiso 1 1 calc R
C19 C 0.6504(11) 0.6142(9) 0.4037(6) 0.116(3) Uani 1 1 d .
H19A H 0.6443 0.6823 0.4126 0.174 Uiso 1 1 calc R
H19B H 0.7187 0.5931 0.4120 0.174 Uiso 1 1 calc R
H19C H 0.6035 0.5781 0.4281 0.174 Uiso 1 1 calc R
C20 C 0.7974(7) 0.3362(8) 0.2789(5) 0.085(3) Uani 1 1 d .
H20A H 0.8473 0.2887 0.2905 0.128 Uiso 1 1 calc R
H20B H 0.8270 0.4001 0.2808 0.128 Uiso 1 1 calc R
H20C H 0.7751 0.3232 0.2388 0.128 Uiso 1 1 calc R
C21 C 0.7344(9) 0.3539(9) 0.4074(5) 0.100(4) Uani 1 1 d .
H21A H 0.7792 0.3022 0.4194 0.150 Uiso 1 1 calc R
H21B H 0.6779 0.3574 0.4345 0.150 Uiso 1 1 calc R
H21C H 0.7708 0.4145 0.4079 0.150 Uiso 1 1 calc R
C22 C 0.6420(11) 0.2004(8) 0.3299(6) 0.116(3) Uani 1 1 d .
H22A H 0.6110 0.1861 0.2920 0.174 Uiso 1 1 calc R
H22B H 0.5930 0.1909 0.3613 0.174 Uiso 1 1 calc R
H22C H 0.6990 0.1577 0.3362 0.174 Uiso 1 1 calc R

loop_
_atom_site_aniso_label
_atom_site_aniso_U_11
_atom_site_aniso_U_22
_atom_site_aniso_U_33
_atom_site_aniso_U_23
_atom_site_aniso_U_13
_atom_site_aniso_U_12
Ag1 0.0513(3) 0.0346(2) 0.0771(4) -0.0028(3) 0.0044(3) 0.0025(3)
Ag2 0.0430(2) 0.0436(2) 0.0570(3) 0.0006(3) 0.0072(2) 0.0002(3)
Si1 0.0369(9) 0.0372(9) 0.0536(10) -0.0035(9) 0.0025(8) 0.0002(8)
Si2 0.0551(12) 0.0576(13) 0.0607(14) -0.0146(11) -0.0077(11) 0.0031(11)
Si3 0.0456(11) 0.0549(12) 0.0550(12) 0.0063(10) 0.0018(10) -0.0044(10)
Si4 0.0520(12) 0.0407(10) 0.0612(13) 0.0044(9) -0.0038(10) -0.0007(9)
Si5 0.0405(10) 0.0375(9) 0.0483(11) 0.0013(8) 0.0000(8) -0.0022(8)
Si6 0.0498(11) 0.0738(16) 0.0500(12) 0.0006(11) -0.0048(9) -0.0117(11)
Si7 0.0500(12) 0.0429(11) 0.0845(17) -0.0058(11) -0.0003(12) -0.0099(9)
Si8 0.0511(12) 0.0537(12) 0.0571(14) 0.0070(10) 0.0026(10) 0.0061(10)
N1 0.054(4) 0.039(3) 0.072(4) -0.006(3) -0.003(3) 0.004(3)
N2 0.083(5) 0.041(3) 0.067(5) -0.006(3) -0.005(4) 0.008(3)
C1 0.086(6) 0.051(5) 0.059(5) -0.005(4) -0.007(5) 0.011(4)
C2 0.054(5) 0.054(5) 0.074(6) -0.001(4) 0.001(4) -0.002(4)
C3 0.064(5) 0.066(6) 0.071(6) -0.019(5) -0.006(4) 0.010(4)
C4 0.197(15) 0.049(6) 0.094(9) 0.012(6) 0.024(9) 0.012(8)
C5 0.076(7) 0.096(8) 0.106(9) -0.028(7) -0.015(6) -0.019(6)
C6 0.084(7) 0.075(6) 0.096(8) -0.037(6) 0.007(6) 0.014(6)
C7 0.095(7) 0.104(8) 0.062(5) -0.005(6) -0.016(5) 0.010(7)
C8 0.063(5) 0.068(5) 0.079(6) -0.003(5) 0.001(4) -0.019(5)
C9 0.071(6) 0.087(7) 0.114(9) 0.052(7) 0.006(6) -0.011(5)
C10 0.059(5) 0.095(7) 0.072(6) -0.009(5) 0.019(4) 0.004(5)
C11 0.064(6) 0.070(6) 0.099(8) 0.029(5) -0.009(5) 0.006(5)
C12 0.085(7) 0.049(5) 0.098(8) 0.018(5) -0.005(6) -0.010(5)
C13 0.114(8) 0.075(7) 0.067(6) 0.004(5) -0.019(6) -0.010(6)
C14 0.078(5) 0.117(7) 0.151(9) -0.007(6) 0.037(6) -0.018(5)
C15 0.088(7) 0.097(8) 0.080(7) 0.024(6) -0.017(6) 0.003(6)
C16 0.169(13) 0.080(7) 0.077(8) -0.023(6) -0.026(8) -0.018(8)
C17 0.085(7) 0.044(4) 0.147(11) -0.002(6) 0.010(7) 0.004(5)
C18 0.078(5) 0.117(7) 0.151(9) -0.007(6) 0.037(6) -0.018(5)
C19 0.151(9) 0.078(5) 0.119(7) 0.002(5) -0.043(7) -0.016(6)
C20 0.068(6) 0.092(7) 0.096(8) 0.009(6) 0.023(6) 0.024(5)
C21 0.098(8) 0.131(11) 0.071(7) 0.011(6) -0.017(6) 0.035(8)
C22 0.151(9) 0.078(5) 0.119(7) 0.002(5) -0.043(7) -0.016(6)

loop_
_atom_type_symbol
_atom_type_description
_atom_type_scat_dispersion_real
_atom_type_scat_dispersion_imag
_atom_type_scat_source
C C 0.0033 0.0016 'International Tables Vol C Tables 4.2.6.8 and 6.1.1.4'
H H 0.0000 0.0000 'International Tables Vol C Tables 4.2.6.8 and 6.1.1.4'
N N 0.0061 0.0033 'International Tables Vol C Tables 4.2.6.8 and 6.1.1.4'
Si Si 0.0817 0.0704 'International Tables Vol C Tables 4.2.6.8 and 6.1.1.4'
Ag Ag -0.8971 1.1015 'International Tables Vol C Tables 4.2.6.8 and 6.1.1.4'

loop_
_geom_angle_atom_site_label_1
_geom_angle_atom_site_label_2
_geom_angle_atom_site_label_3
_geom_angle
N1 Ag1 Si1 168.49(19)
N1 Ag1 Ag2 129.28(19)
Si1 Ag1 Ag2 61.91(5)
Si5 Ag2 Si1 168.12(7)
Si5 Ag2 Ag1 136.90(5)
Si1 Ag2 Ag1 54.51(5)
Si2 Si1 Si4 109.66(12)
Si2 Si1 Si3 107.34(11)
Si4 Si1 Si3 104.07(10)
Si2 Si1 Ag1 119.78(10)
Si4 Si1 Ag1 123.67(10)
Si3 Si1 Ag1 86.12(9)
Si2 Si1 Ag2 96.44(9)
Si4 Si1 Ag2 86.71(9)
Si3 Si1 Ag2 148.27(11)
Ag1 Si1 Ag2 63.59(5)
C7 Si2 C6 108.6(5)
C7 Si2 C5 107.6(5)
C6 Si2 C5 106.7(5)
C7 Si2 Si1 111.0(4)
C6 Si2 Si1 110.9(3)
C5 Si2 Si1 111.9(4)
C9 Si3 C8 106.9(5)
C9 Si3 C10 105.4(5)
C8 Si3 C10 109.4(5)
C9 Si3 Si1 113.2(3)
C8 Si3 Si1 109.4(3)
C10 Si3 Si1 112.5(3)
C13 Si4 C12 109.0(5)
C13 Si4 C11 107.2(5)
C12 Si4 C11 106.5(5)
C13 Si4 Si1 110.6(3)
C12 Si4 Si1 110.8(3)
C11 Si4 Si1 112.5(3)
Si8 Si5 Si6 107.77(12)
Si8 Si5 Si7 106.47(11)
Si6 Si5 Si7 107.69(12)
Si8 Si5 Ag2 109.51(10)
Si6 Si5 Ag2 108.80(9)
Si7 Si5 Ag2 116.28(10)
C16 Si6 C15 107.4(6)
C16 Si6 C14 107.2(6)
C15 Si6 C14 106.5(6)
C16 Si6 Si5 110.4(4)
C15 Si6 Si5 109.3(4)
C14 Si6 Si5 115.6(4)
C18 Si7 C17 105.3(6)
C18 Si7 C19 107.7(6)
C17 Si7 C19 105.3(6)
C18 Si7 Si5 114.7(4)
C17 Si7 Si5 112.5(3)
C19 Si7 Si5 110.8(4)
C20 Si8 C21 107.6(6)
C20 Si8 C22 106.6(6)
C21 Si8 C22 106.3(6)
C20 Si8 Si5 114.6(3)
C21 Si8 Si5 109.6(4)
C22 Si8 Si5 111.6(4)
C1 N1 C2 107.0(7)
C1 N1 Ag1 128.1(6)
C2 N1 Ag1 124.8(6)
C1 N2 C3 108.0(7)
C1 N2 C4 126.5(9)
C3 N2 C4 125.4(8)
N1 C1 N2 110.3(8)
N1 C1 H1 124.8
N2 C1 H1 124.8
C3 C2 N1 108.0(8)
C3 C2 H2 126.0
N1 C2 H2 126.0
N2 C3 C2 106.6(8)
N2 C3 H3 126.7
C2 C3 H3 126.7
N2 C4 H4A 109.5
N2 C4 H4B 109.5
H4A C4 H4B 109.5
N2 C4 H4C 109.5
H4A C4 H4C 109.5
H4B C4 H4C 109.5
Si2 C5 H5A 109.5
Si2 C5 H5B 109.5
H5A C5 H5B 109.5
Si2 C5 H5C 109.5
H5A C5 H5C 109.5
H5B C5 H5C 109.5
Si2 C6 H6A 109.5
Si2 C6 H6B 109.5
H6A C6 H6B 109.5
Si2 C6 H6C 109.5
H6A C6 H6C 109.5
H6B C6 H6C 109.5
Si2 C7 H7A 109.5
Si2 C7 H7B 109.5
H7A C7 H7B 109.5
Si2 C7 H7C 109.5
H7A C7 H7C 109.5
H7B C7 H7C 109.5
Si3 C8 H8A 109.5
Si3 C8 H8B 109.5
H8A C8 H8B 109.5
Si3 C8 H8C 109.5
H8A C8 H8C 109.5
H8B C8 H8C 109.5
Si3 C9 H9A 109.5
Si3 C9 H9B 109.5
H9A C9 H9B 109.5
Si3 C9 H9C 109.5
H9A C9 H9C 109.5
H9B C9 H9C 109.5
Si3 C10 H10A 109.5
Si3 C10 H10B 109.5
H10A C10 H10B 109.5
Si3 C10 H10C 109.5
H10A C10 H10C 109.5
H10B C10 H10C 109.5
Si4 C11 H11A 109.5
Si4 C11 H11B 109.5
H11A C11 H11B 109.5
Si4 C11 H11C 109.5
H11A C11 H11C 109.5
H11B C11 H11C 109.5
Si4 C12 H12A 109.5
Si4 C12 H12B 109.5
H12A C12 H12B 109.5
Si4 C12 H12C 109.5
H12A C12 H12C 109.5
H12B C12 H12C 109.5
Si4 C13 H13A 109.5
Si4 C13 H13B 109.5
H13A C13 H13B 109.5
Si4 C13 H13C 109.5
H13A C13 H13C 109.5
H13B C13 H13C 109.5
Si6 C14 H14A 109.5
Si6 C14 H14B 109.5
H14A C14 H14B 109.5
Si6 C14 H14C 109.5
H14A C14 H14C 109.5
H14B C14 H14C 109.5
Si6 C15 H15A 109.5
Si6 C15 H15B 109.5
H15A C15 H15B 109.5
Si6 C15 H15C 109.5
H15A C15 H15C 109.5
H15B C15 H15C 109.5
Si6 C16 H16A 109.5
Si6 C16 H16B 109.5
H16A C16 H16B 109.5
Si6 C16 H16C 109.5
H16A C16 H16C 109.5
H16B C16 H16C 109.5
Si7 C17 H17A 109.5
Si7 C17 H17B 109.5
H17A C17 H17B 109.5
Si7 C17 H17C 109.5
H17A C17 H17C 109.5
H17B C17 H17C 109.5
Si7 C18 H18A 109.5
Si7 C18 H18B 109.5
H18A C18 H18B 109.5
Si7 C18 H18C 109.5
H18A C18 H18C 109.5
H18B C18 H18C 109.5
Si7 C19 H19A 109.5
Si7 C19 H19B 109.5
H19A C19 H19B 109.5
Si7 C19 H19C 109.5
H19A C19 H19C 109.5
H19B C19 H19C 109.5
Si8 C20 H20A 109.5
Si8 C20 H20B 109.5
H20A C20 H20B 109.5
Si8 C20 H20C 109.5
H20A C20 H20C 109.5
H20B C20 H20C 109.5
Si8 C21 H21A 109.5
Si8 C21 H21B 109.5
H21A C21 H21B 109.5
Si8 C21 H21C 109.5
H21A C21 H21C 109.5
H21B C21 H21C 109.5
Si8 C22 H22A 109.5
Si8 C22 H22B 109.5
H22A C22 H22B 109.5
Si8 C22 H22C 109.5
H22A C22 H22C 109.5
H22B C22 H22C 109.5

loop_
_geom_bond_atom_site_label_1
_geom_bond_atom_site_label_2
_geom_bond_distance
Ag1 N1 2.154(6)
Ag1 Si1 2.438(2)
Ag1 Ag2 2.6815(8)
Ag2 Si5 2.412(2)
Ag2 Si1 2.6413(19)
Si1 Si2 2.335(3)
Si1 Si4 2.348(3)
Si1 Si3 2.355(3)
Si2 C7 1.850(10)
Si2 C6 1.860(9)
Si2 C5 1.869(10)
Si3 C9 1.850(9)
Si3 C8 1.857(9)
Si3 C10 1.871(9)
Si4 C13 1.835(10)
Si4 C12 1.854(9)
Si4 C11 1.859(10)
Si5 Si8 2.322(3)
Si5 Si6 2.322(3)
Si5 Si7 2.323(3)
Si6 C16 1.853(11)
Si6 C15 1.868(10)
Si6 C14 1.869(11)
Si7 C18 1.852(11)
Si7 C17 1.861(10)
Si7 C19 1.879(13)
Si8 C20 1.856(9)
Si8 C21 1.858(10)
Si8 C22 1.872(12)
N1 C1 1.298(11)
N1 C2 1.353(11)
N2 C1 1.323(10)
N2 C3 1.334(11)
N2 C4 1.466(11)
C1 H1 0.9300
C2 C3 1.351(12)
C2 H2 0.9300
C3 H3 0.9300
C4 H4A 0.9600
C4 H4B 0.9600
C4 H4C 0.9600
C5 H5A 0.9600
C5 H5B 0.9600
C5 H5C 0.9600
C6 H6A 0.9600
C6 H6B 0.9600
C6 H6C 0.9600
C7 H7A 0.9600
C7 H7B 0.9600
C7 H7C 0.9600
C8 H8A 0.9600
C8 H8B 0.9600
C8 H8C 0.9600
C9 H9A 0.9600
C9 H9B 0.9600
C9 H9C 0.9600
C10 H10A 0.9600
C10 H10B 0.9600
C10 H10C 0.9600
C11 H11A 0.9600
C11 H11B 0.9600
C11 H11C 0.9600
C12 H12A 0.9600
C12 H12B 0.9600
C12 H12C 0.9600
C13 H13A 0.9600
C13 H13B 0.9600
C13 H13C 0.9600
C14 H14A 0.9600
C14 H14B 0.9600
C14 H14C 0.9600
C15 H15A 0.9600
C15 H15B 0.9600
C15 H15C 0.9600
C16 H16A 0.9600
C16 H16B 0.9600
C16 H16C 0.9600
C17 H17A 0.9600
C17 H17B 0.9600
C17 H17C 0.9600
C18 H18A 0.9600
C18 H18B 0.9600
C18 H18C 0.9600
C19 H19A 0.9600
C19 H19B 0.9600
C19 H19C 0.9600
C20 H20A 0.9600
C20 H20B 0.9600
C20 H20C 0.9600
C21 H21A 0.9600
C21 H21B 0.9600
C21 H21C 0.9600
C22 H22A 0.9600
C22 H22B 0.9600
C22 H22C 0.9600
